data_7700157
loop_
_publ_author_name
'Raut, Ravindra K.'
'Sahoo, Padmini'
'Chimnapure, Dipti'
'Majumdar, Moumita'

_publ_section_title
;
 Versatile coordinating abilities of acyclic N<sub>4</sub> and
 N<sub>2</sub>P<sub>2</sub> ligand frameworks in conjunction with
 Sn[N(SiMe<sub>3</sub>)<sub>2</sub>]<sub>2</sub>.
;
_journal_issue 29
_journal_name_full 'Dalton transactions (Cambridge, England : 2003)'
_journal_page_first 10953
_journal_page_last 10961
_journal_paper_doi 10.1039/c9dt00617f
_journal_volume 48
_journal_year 2019
_chemical_formula_sum 'C22 H23 F6 N4 O6 S2 Sn'
_chemical_formula_weight 736.25
_chemical_properties_physical Air-sensitive,Moisture-sensitive,Oxygen-sensitive
_space_group_crystal_system triclinic
_space_group_IT_number 2
_space_group_name_Hall '-P 1'
_space_group_name_H-M_alt 'P -1'
_symmetry_space_group_name_Hall '-P 1'
_symmetry_space_group_name_H-M 'P -1'
_atom_sites_solution_hydrogens geom
_audit_creation_method SHELXL-2017/1
_audit_update_record
;
2019-05-20 deposited with the CCDC.    2019-05-29 downloaded from the CCDC.
;
_cell_angle_alpha 72.46(13)
_cell_angle_beta 79.32(13)
_cell_angle_gamma 73.70(12)
_cell_formula_units_Z 2
_cell_length_a 8.182(15)
_cell_length_b 11.154(14)
_cell_length_c 16.25(2)
_cell_measurement_reflns_used 4834
_cell_measurement_temperature 100(2)
_cell_measurement_theta_max 66.59
_cell_measurement_theta_min 2.86
_cell_volume 1349(4)
_computing_cell_refinement 'Bruker SAINT'
_computing_data_collection 'Bruker APEX2'
_computing_data_reduction 'Bruker SAINT'
_computing_molecular_graphics 'Bruker SHELXTL'
_computing_publication_material 'Bruker SHELXTL'
_computing_structure_refinement 'SHELXL-2017/1 (Sheldrick, 2017)'
_computing_structure_solution 'SHELXT 2014/5 (Sheldrick, 2014)'
_diffrn_ambient_temperature 100(2)
_diffrn_measured_fraction_theta_full 0.987
_diffrn_measured_fraction_theta_max 0.987
_diffrn_measurement_device_type 'Bruker APEX-II CCD'
_diffrn_measurement_method '\f and \w scans'
_diffrn_radiation_type CuK\a
_diffrn_radiation_wavelength 1.54184
_diffrn_reflns_av_R_equivalents 0.1028
_diffrn_reflns_av_unetI/netI 0.0987
_diffrn_reflns_Laue_measured_fraction_full 0.987
_diffrn_reflns_Laue_measured_fraction_max 0.987
_diffrn_reflns_limit_h_max 9
_diffrn_reflns_limit_h_min -9
_diffrn_reflns_limit_k_max 13
_diffrn_reflns_limit_k_min -13
_diffrn_reflns_limit_l_max 19
_diffrn_reflns_limit_l_min -19
_diffrn_reflns_number 12140
_diffrn_reflns_point_group_measured_fraction_full 0.987
_diffrn_reflns_point_group_measured_fraction_max 0.987
_diffrn_reflns_theta_full 66.826
_diffrn_reflns_theta_max 66.826
_diffrn_reflns_theta_min 2.869
_diffrn_source 'fine-focused sealed tube'
_exptl_absorpt_coefficient_mu 9.789
_exptl_absorpt_correction_T_max 0.7528
_exptl_absorpt_correction_T_min 0.4877
_exptl_absorpt_correction_type multi-scan
_exptl_absorpt_process_details
;
SADABS-2016/2 - Bruker AXS area detector scaling and absorption correction. wR2(int) was 0.1242 before and 0.079 after refinement.  The ratio of Min/Max transmission is 0.6478.
Referance Krause, L., Herbst-Irmer, R., Sheldrick G.M. & Stalke D., J. Appl. Cryst. 48 (2015) 3-10
;
_exptl_crystal_colour Colourless
_exptl_crystal_density_diffrn 1.812
_exptl_crystal_description Block
_exptl_crystal_F_000 734
_exptl_crystal_size_max 0.090
_exptl_crystal_size_mid 0.070
_exptl_crystal_size_min 0.030
_refine_diff_density_max 1.320
_refine_diff_density_min -0.845
_refine_diff_density_rms 0.155
_refine_ls_extinction_method none
_refine_ls_goodness_of_fit_ref 0.995
_refine_ls_hydrogen_treatment constr
_refine_ls_matrix_type full
_refine_ls_number_parameters 372
_refine_ls_number_reflns 4728
_refine_ls_number_restraints 0
_refine_ls_restrained_S_all 0.995
_refine_ls_R_factor_all 0.0873
_refine_ls_R_factor_gt 0.0613
_refine_ls_shift/su_max 0.000
_refine_ls_shift/su_mean 0.000
_refine_ls_structure_factor_coef Fsqd
_refine_ls_weighting_details 'w=1/[\s^2^(Fo^2^)+(0.0645P)^2^+7.0838P] where P=(Fo^2^+2Fc^2^)/3'
_refine_ls_weighting_scheme calc
_refine_ls_wR_factor_gt 0.1384
_refine_ls_wR_factor_ref 0.1534
_reflns_Friedel_coverage 0.000
_reflns_number_gt 3735
_reflns_number_total 4728
_reflns_threshold_expression 'I > 2\s(I)'
_cod_data_source_file c9dt00617f2.cif
_cod_data_source_block Comp_3
_cod_depositor_comments 'Adding full bibliography for 7700155--7700159.cif.'
_cod_database_code 7700157
_shelx_shelxl_version_number 2017/1
_shelx_space_group_comment
;
The symmetry employed for this shelxl refinement is uniquely defined
by the following loop, which should always be used as a source of
symmetry information in preference to the above space-group names.
They are only intended as comments.
;
_shelx_estimated_absorpt_t_min 0.473
_shelx_estimated_absorpt_t_max 0.758

loop_
_space_group_symop_operation_xyz
'x, y, z'
'-x, -y, -z'

loop_
_atom_site_label
_atom_site_type_symbol
_atom_site_fract_x
_atom_site_fract_y
_atom_site_fract_z
_atom_site_U_iso_or_equiv
_atom_site_adp_type
_atom_site_occupancy
_atom_site_site_symmetry_order
_atom_site_calc_flag
_atom_site_refinement_flags_posn
_atom_site_refinement_flags_adp
Sn01 Sn 0.61050(7) 0.11844(5) 0.31441(3) 0.02251(17) Uani 1 1 d . .
S1 S 0.2113(2) 0.27130(19) 0.13905(12) 0.0271(4) Uani 1 1 d . .
S2 S 0.5559(3) 0.74058(19) 0.42443(12) 0.0286(4) Uani 1 1 d . .
F2 F -0.0155(6) 0.4944(5) 0.1091(3) 0.0394(12) Uani 1 1 d . .
F1 F -0.0237(7) 0.3833(5) 0.2425(3) 0.0463(13) Uani 1 1 d . .
F6 F 0.8892(7) 0.6902(6) 0.3935(4) 0.0498(14) Uani 1 1 d . .
F3 F 0.1760(7) 0.4843(5) 0.1854(4) 0.0515(14) Uani 1 1 d . .
O1 O 0.3070(7) 0.1987(6) 0.2127(4) 0.0345(13) Uani 1 1 d . .
F5 F 0.7775(7) 0.5514(6) 0.3714(4) 0.0561(15) Uani 1 1 d . .
O4 O 0.4369(8) 0.6597(6) 0.4528(4) 0.0399(15) Uani 1 1 d . .
F4 F 0.7951(7) 0.5513(5) 0.5017(3) 0.0508(14) Uani 1 1 d . .
O2 O 0.0855(8) 0.2124(6) 0.1267(4) 0.0394(14) Uani 1 1 d . .
O3 O 0.3145(8) 0.3245(6) 0.0613(4) 0.0411(15) Uani 1 1 d . .
N3 N 0.6807(8) 0.1835(6) 0.1667(4) 0.0233(13) Uani 1 1 d . .
N4 N 0.5627(8) 0.3445(6) 0.2643(4) 0.0247(14) Uani 1 1 d . .
O6 O 0.5646(8) 0.8079(6) 0.4859(4) 0.0441(16) Uani 1 1 d . .
O5 O 0.5521(8) 0.8170(7) 0.3365(4) 0.0458(16) Uani 1 1 d . .
N1 N 0.8531(8) 0.1371(6) 0.3631(4) 0.0246(14) Uani 1 1 d . .
C15 C 0.7362(11) 0.3513(8) 0.0331(5) 0.0299(18) Uani 1 1 d . .
H1A H 0.797440 0.278594 0.008572 0.045 Uiso 1 1 calc R U
H1B H 0.813270 0.406964 0.028097 0.045 Uiso 1 1 calc R U
H1C H 0.637357 0.401522 0.001358 0.045 Uiso 1 1 calc R U
N2 N 0.8643(9) -0.0102(6) 0.2625(4) 0.0298(15) Uani 1 1 d . .
C17 C 0.5700(10) 0.5288(8) 0.1440(5) 0.0275(17) Uani 1 1 d . .
H00L H 0.601728 0.564257 0.084138 0.033 Uiso 1 1 calc R U
C16 C 0.6002(9) 0.3969(7) 0.1787(5) 0.0231(16) Uani 1 1 d . .
C14 C 0.6762(9) 0.3008(7) 0.1263(5) 0.0233(16) Uani 1 1 d . .
C4 C 1.1477(11) 0.0450(8) 0.3875(5) 0.0305(18) Uani 1 1 d . .
H00O H 1.252431 -0.015085 0.377484 0.037 Uiso 1 1 calc R U
C5 C 1.0044(10) 0.0541(8) 0.3487(5) 0.0288(17) Uani 1 1 d . .
C1 C 0.8417(10) 0.2125(8) 0.4160(5) 0.0275(17) Uani 1 1 d . .
H00Q H 0.734916 0.269877 0.427085 0.033 Uiso 1 1 calc R U
C2 C 0.9783(11) 0.2090(9) 0.4542(5) 0.0342(19) Uani 1 1 d . .
H00R H 0.966273 0.264698 0.490236 0.041 Uiso 1 1 calc R U
C7 C 1.1802(11) -0.0960(9) 0.2560(7) 0.044(2) Uani 1 1 d . .
H00A H 1.165466 -0.138812 0.214239 0.066 Uiso 1 1 calc R U
H00B H 1.230958 -0.161391 0.305838 0.066 Uiso 1 1 calc R U
H00C H 1.255920 -0.037437 0.228042 0.066 Uiso 1 1 calc R U
C20 C 0.4866(11) 0.4220(8) 0.3152(5) 0.0303(18) Uani 1 1 d . .
H00T H 0.455966 0.384755 0.374872 0.036 Uiso 1 1 calc R U
C6 C 1.0105(11) -0.0205(8) 0.2859(5) 0.0300(18) Uani 1 1 d . .
C19 C 0.4498(13) 0.5573(8) 0.2834(5) 0.038(2) Uani 1 1 d . .
H00V H 0.396352 0.611573 0.320863 0.045 Uiso 1 1 calc R U
C3 C 1.1363(12) 0.1239(9) 0.4405(5) 0.038(2) Uani 1 1 d . .
H00W H 1.232549 0.120365 0.466815 0.045 Uiso 1 1 calc R U
C21 C 0.0821(11) 0.4137(8) 0.1716(5) 0.0324(18) Uani 1 1 d . .
C18 C 0.4929(12) 0.6085(8) 0.1976(6) 0.036(2) Uani 1 1 d . .
H00Y H 0.469796 0.699881 0.174479 0.043 Uiso 1 1 calc R U
C9 C 0.9062(14) -0.1584(9) 0.1614(7) 0.051(3) Uani 1 1 d . .
H00Z H 1.007050 -0.217514 0.183091 0.061 Uiso 1 1 calc R U
C10 C 0.8211(14) -0.1742(9) 0.0933(6) 0.046(2) Uani 1 1 d . .
H01A H 0.908123 -0.228071 0.059714 0.056 Uiso 1 1 calc R U
H01B H 0.733875 -0.223825 0.122904 0.056 Uiso 1 1 calc R U
C8 C 0.8205(14) -0.0440(10) 0.1913(6) 0.046(2) Uani 1 1 d . .
H011 H 0.708959 -0.066455 0.218016 0.055 Uiso 1 1 calc R U
C22 C 0.7660(12) 0.6266(9) 0.4228(6) 0.036(2) Uani 1 1 d . .
C12 C 0.6634(12) 0.0620(9) 0.0615(6) 0.041(2) Uani 1 1 d . .
H01C H 0.543887 0.062260 0.087393 0.050 Uiso 1 1 calc R U
H01D H 0.659885 0.138441 0.010702 0.050 Uiso 1 1 calc R U
C11 C 0.7367(15) -0.0562(10) 0.0311(7) 0.056(3) Uani 1 1 d . .
H01E H 0.643486 -0.076561 0.010687 0.067 Uiso 1 1 calc R U
H01F H 0.821454 -0.035929 -0.019882 0.067 Uiso 1 1 calc R U
C13 C 0.7589(16) 0.0757(9) 0.1265(6) 0.052(3) Uani 1 1 d . .
H015 H 0.865854 0.098076 0.091865 0.063 Uiso 1 1 calc R U

loop_
_atom_site_aniso_label
_atom_site_aniso_U_11
_atom_site_aniso_U_22
_atom_site_aniso_U_33
_atom_site_aniso_U_23
_atom_site_aniso_U_13
_atom_site_aniso_U_12
Sn01 0.0191(3) 0.0202(3) 0.0234(3) -0.00289(18) -0.00244(17) -0.00023(19)
S1 0.0236(10) 0.0252(10) 0.0268(9) -0.0029(8) -0.0031(7) -0.0011(8)
S2 0.0259(10) 0.0269(10) 0.0308(10) -0.0085(8) -0.0048(8) -0.0005(8)
F2 0.034(3) 0.029(3) 0.046(3) -0.004(2) -0.007(2) 0.002(2)
F1 0.041(3) 0.045(3) 0.041(3) -0.010(2) 0.013(2) -0.003(3)
F6 0.032(3) 0.060(4) 0.054(3) -0.010(3) -0.008(2) -0.011(3)
F3 0.045(3) 0.045(3) 0.075(4) -0.027(3) -0.010(3) -0.012(3)
O1 0.024(3) 0.033(3) 0.035(3) 0.005(3) -0.011(2) 0.003(3)
F5 0.044(3) 0.056(4) 0.074(4) -0.043(3) -0.003(3) 0.005(3)
O4 0.045(4) 0.038(4) 0.038(3) -0.015(3) 0.002(3) -0.011(3)
F4 0.045(3) 0.040(3) 0.047(3) 0.004(2) -0.011(2) 0.009(3)
O2 0.039(4) 0.030(3) 0.048(4) -0.010(3) -0.008(3) -0.003(3)
O3 0.035(4) 0.037(4) 0.035(3) -0.003(3) 0.004(3) 0.003(3)
N3 0.032(4) 0.018(3) 0.017(3) -0.004(2) 0.000(2) -0.004(3)
N4 0.026(4) 0.013(3) 0.031(3) -0.003(3) -0.004(3) -0.001(3)
O6 0.040(4) 0.044(4) 0.056(4) -0.022(3) -0.015(3) -0.006(3)
O5 0.031(3) 0.057(4) 0.037(3) -0.003(3) -0.007(3) 0.000(3)
N1 0.020(3) 0.024(3) 0.025(3) -0.001(3) -0.006(2) -0.003(3)
C15 0.029(4) 0.031(5) 0.027(4) -0.009(3) 0.002(3) -0.005(4)
N2 0.028(4) 0.019(3) 0.037(4) -0.004(3) -0.005(3) -0.001(3)
C17 0.019(4) 0.028(4) 0.031(4) -0.002(3) -0.011(3) 0.002(3)
C16 0.019(4) 0.020(4) 0.025(4) -0.002(3) -0.006(3) 0.003(3)
C14 0.018(4) 0.027(4) 0.023(4) -0.004(3) -0.002(3) -0.006(3)
C4 0.024(4) 0.032(5) 0.028(4) -0.001(3) -0.002(3) -0.003(4)
C5 0.024(4) 0.024(4) 0.028(4) 0.008(3) -0.009(3) -0.002(3)
C1 0.025(4) 0.027(4) 0.028(4) -0.006(3) -0.003(3) -0.002(3)
C2 0.032(5) 0.035(5) 0.032(4) -0.007(4) -0.005(3) -0.003(4)
C7 0.021(4) 0.042(6) 0.070(6) -0.028(5) -0.009(4) 0.007(4)
C20 0.035(5) 0.031(5) 0.026(4) -0.007(3) -0.008(3) -0.007(4)
C6 0.026(4) 0.028(4) 0.031(4) 0.000(3) -0.004(3) -0.005(4)
C19 0.050(6) 0.025(4) 0.036(5) -0.015(4) -0.014(4) 0.007(4)
C3 0.036(5) 0.042(5) 0.034(4) 0.003(4) -0.017(4) -0.014(4)
C21 0.031(5) 0.031(5) 0.033(4) -0.005(4) -0.002(3) -0.009(4)
C18 0.037(5) 0.022(4) 0.048(5) -0.010(4) -0.008(4) -0.003(4)
C9 0.059(7) 0.029(5) 0.062(6) -0.021(5) -0.027(5) 0.016(5)
C10 0.051(6) 0.033(5) 0.052(6) -0.016(4) -0.005(5) 0.001(5)
C8 0.047(6) 0.041(6) 0.050(5) -0.023(5) -0.019(4) 0.009(5)
C22 0.033(5) 0.037(5) 0.036(5) -0.011(4) -0.003(4) -0.003(4)
C12 0.033(5) 0.034(5) 0.062(6) -0.021(5) -0.020(4) 0.003(4)
C11 0.059(7) 0.058(7) 0.061(6) -0.045(6) -0.023(5) 0.009(6)
C13 0.077(8) 0.030(5) 0.045(5) -0.019(4) -0.017(5) 0.012(5)

loop_
_atom_type_symbol
_atom_type_description
_atom_type_scat_dispersion_real
_atom_type_scat_dispersion_imag
_atom_type_scat_source
C C 0.0181 0.0091 'International Tables Vol C Tables 4.2.6.8 and 6.1.1.4'
H H 0.0000 0.0000 'International Tables Vol C Tables 4.2.6.8 and 6.1.1.4'
F F 0.0727 0.0534 'International Tables Vol C Tables 4.2.6.8 and 6.1.1.4'
N N 0.0311 0.0180 'International Tables Vol C Tables 4.2.6.8 and 6.1.1.4'
O O 0.0492 0.0322 'International Tables Vol C Tables 4.2.6.8 and 6.1.1.4'
S S 0.3331 0.5567 'International Tables Vol C Tables 4.2.6.8 and 6.1.1.4'
Sn Sn 0.0259 5.4591 'International Tables Vol C Tables 4.2.6.8 and 6.1.1.4'

loop_
_geom_angle_atom_site_label_1
_geom_angle_atom_site_label_2
_geom_angle_atom_site_label_3
_geom_angle
N3 Sn01 N2 65.8(3)
N3 Sn01 N4 68.6(2)
N2 Sn01 N4 118.9(3)
N3 Sn01 N1 100.1(3)
N2 Sn01 N1 67.9(3)
N4 Sn01 N1 82.9(3)
O2 S1 O3 115.9(4)
O2 S1 O1 114.6(4)
O3 S1 O1 114.3(4)
O2 S1 C21 103.1(4)
O3 S1 C21 103.2(4)
O1 S1 C21 103.3(4)
O5 S2 O4 114.9(4)
O5 S2 O6 115.1(4)
O4 S2 O6 114.4(4)
O5 S2 C22 103.1(4)
O4 S2 C22 104.3(4)
O6 S2 C22 103.0(4)
C14 N3 C13 122.9(7)
C14 N3 Sn01 122.4(5)
C13 N3 Sn01 113.9(5)
C20 N4 C16 119.2(7)
C20 N4 Sn01 122.4(5)
C16 N4 Sn01 118.2(5)
C1 N1 C5 118.8(7)
C1 N1 Sn01 122.3(5)
C5 N1 Sn01 118.1(5)
C14 C15 H1A 109.5
C14 C15 H1B 109.5
H1A C15 H1B 109.5
C14 C15 H1C 109.5
H1A C15 H1C 109.5
H1B C15 H1C 109.5
C6 N2 C8 131.1(8)
C6 N2 Sn01 122.1(6)
C8 N2 Sn01 105.5(6)
C16 C17 C18 118.8(7)
C16 C17 H00L 120.6
C18 C17 H00L 120.6
N4 C16 C17 121.5(7)
N4 C16 C14 114.8(6)
C17 C16 C14 123.7(7)
N3 C14 C15 126.7(7)
N3 C14 C16 115.7(6)
C15 C14 C16 117.6(7)
C3 C4 C5 119.7(8)
C3 C4 H00O 120.2
C5 C4 H00O 120.2
N1 C5 C4 121.4(8)
N1 C5 C6 115.9(7)
C4 C5 C6 122.7(8)
N1 C1 C2 122.1(8)
N1 C1 H00Q 118.9
C2 C1 H00Q 118.9
C1 C2 C3 120.3(8)
C1 C2 H00R 119.9
C3 C2 H00R 119.9
C6 C7 H00A 109.5
C6 C7 H00B 109.5
H00A C7 H00B 109.5
C6 C7 H00C 109.5
H00A C7 H00C 109.5
H00B C7 H00C 109.5
N4 C20 C19 122.0(7)
N4 C20 H00T 119.0
C19 C20 H00T 119.0
N2 C6 C5 114.7(7)
N2 C6 C7 127.1(8)
C5 C6 C7 118.2(7)
C18 C19 C20 118.1(8)
C18 C19 H00V 121.0
C20 C19 H00V 121.0
C4 C3 C2 117.8(8)
C4 C3 H00W 121.1
C2 C3 H00W 121.1
F1 C21 F3 108.5(7)
F1 C21 F2 106.8(7)
F3 C21 F2 105.2(7)
F1 C21 S1 111.8(6)
F3 C21 S1 112.7(6)
F2 C21 S1 111.4(6)
C19 C18 C17 120.4(8)
C19 C18 H00Y 119.8
C17 C18 H00Y 119.8
C8 C9 C10 113.5(9)
C8 C9 H00Z 123.2
C10 C9 H00Z 123.2
C11 C10 C9 118.0(8)
C11 C10 H01A 107.8
C9 C10 H01A 107.8
C11 C10 H01B 107.8
C9 C10 H01B 107.8
H01A C10 H01B 107.1
C9 C8 N2 125.8(9)
C9 C8 C13 117.8(9)
N2 C8 C13 107.9(8)
C9 C8 H011 99.8
N2 C8 H011 99.8
C13 C8 H011 99.8
F4 C22 F5 108.2(7)
F4 C22 F6 108.0(8)
F5 C22 F6 108.0(7)
F4 C22 S2 111.2(6)
F5 C22 S2 111.0(6)
F6 C22 S2 110.3(6)
C11 C12 C13 114.6(8)
C11 C12 H01C 108.6
C13 C12 H01C 108.6
C11 C12 H01D 108.6
C13 C12 H01D 108.6
H01C C12 H01D 107.6
C10 C11 C12 117.8(8)
C10 C11 H01E 107.9
C12 C11 H01E 107.9
C10 C11 H01F 107.9
C12 C11 H01F 107.9
H01E C11 H01F 107.2
C8 C13 N3 111.2(8)
C8 C13 C12 114.7(9)
N3 C13 C12 116.8(9)
C8 C13 H015 104.1
N3 C13 H015 104.1
C12 C13 H015 104.1

loop_
_geom_bond_atom_site_label_1
_geom_bond_atom_site_label_2
_geom_bond_distance
Sn01 N3 2.301(7)
Sn01 N2 2.343(8)
Sn01 N4 2.345(7)
Sn01 N1 2.350(7)
S1 O2 1.438(7)
S1 O3 1.448(6)
S1 O1 1.452(6)
S1 C21 1.810(9)
S2 O5 1.428(7)
S2 O4 1.432(7)
S2 O6 1.440(6)
S2 C22 1.830(10)
F2 C21 1.352(10)
F1 C21 1.324(10)
F6 C22 1.329(11)
F3 C21 1.330(10)
F5 C22 1.327(10)
F4 C22 1.326(10)
N3 C14 1.268(10)
N3 C13 1.473(11)
N4 C20 1.325(10)
N4 C16 1.350(10)
N1 C1 1.348(10)
N1 C5 1.351(11)
C15 C14 1.490(10)
C15 H1A 0.9800
C15 H1B 0.9800
C15 H1C 0.9800
N2 C6 1.287(11)
N2 C8 1.450(11)
C17 C16 1.375(11)
C17 C18 1.377(12)
C17 H00L 0.9500
C16 C14 1.497(11)
C4 C3 1.380(12)
C4 C5 1.397(11)
C4 H00O 0.9500
C5 C6 1.485(12)
C1 C2 1.361(12)
C1 H00Q 0.9500
C2 C3 1.397(13)
C2 H00R 0.9500
C7 C6 1.488(12)
C7 H00A 0.9800
C7 H00B 0.9800
C7 H00C 0.9800
C20 C19 1.403(12)
C20 H00T 0.9500
C19 C18 1.359(12)
C19 H00V 0.9500
C3 H00W 0.9500
C18 H00Y 0.9500
C9 C8 1.450(13)
C9 C10 1.487(14)
C9 H00Z 0.9500
C10 C11 1.476(15)
C10 H01A 0.9900
C10 H01B 0.9900
C8 C13 1.455(14)
C8 H011 1.0000
C12 C11 1.477(12)
C12 C13 1.490(13)
C12 H01C 0.9900
C12 H01D 0.9900
C11 H01E 0.9900
C11 H01F 0.9900
C13 H015 1.0000
